data_4038750
loop_
_publ_author_name
'Chernykh, Anton V.'
'Olifir, Oleksandr S.'
'Kuchkovska, Yuliya O.'
'Volochnyuk, Dmitriy M.'
'Yarmolchuk, Vladimir S.'
'Grygorenko, Oleksandr O.'

_publ_section_title
;
 Fluoroalkyl-Substituted Cyclopropane Derivatives: Synthesis and
 Physicochemical Properties.
;
_journal_issue 19
_journal_name_full 'The Journal of organic chemistry'
_journal_page_first 12692
_journal_page_last 12702
_journal_paper_doi 10.1021/acs.joc.0c01848
_journal_volume 85
_journal_year 2020
_chemical_formula_moiety 'C4 H8 F2 N, Cl'
_chemical_formula_sum 'C4 H8 Cl F2 N'
_chemical_formula_weight 143.56
_space_group_crystal_system triclinic
_space_group_IT_number 2
_space_group_name_Hall '-P 1'
_space_group_name_H-M_alt 'P -1'
_atom_sites_solution_hydrogens mixed
_audit_creation_method SHELXL-2016/4
_cell_angle_alpha 106.605(4)
_cell_angle_beta 105.053(4)
_cell_angle_gamma 91.961(4)
_cell_formula_units_Z 2
_cell_length_a 6.0157(4)
_cell_length_b 7.4732(4)
_cell_length_c 7.6279(4)
_cell_measurement_reflns_used 1743
_cell_measurement_temperature 173(2)
_cell_measurement_theta_max 26.18
_cell_measurement_theta_min 3.53
_cell_volume 315.16(3)
_computing_cell_refinement 'Bruker SAINT'
_computing_data_collection 'Bruker APEX2'
_computing_data_reduction 'Bruker SAINT'
_computing_molecular_graphics 'Bruker SHELXTL'
_computing_publication_material 'Bruker SHELXTL'
_computing_structure_refinement 'SHELXL-2016/4 (Sheldrick, 2016)'
_computing_structure_solution 'SHELXS-97 (Sheldrick 2008)'
_diffrn_ambient_temperature 173(2)
_diffrn_measured_fraction_theta_full 0.996
_diffrn_measured_fraction_theta_max 0.997
_diffrn_measurement_device_type 'Bruker APEX-II CCD'
_diffrn_measurement_method '\f and \w scans'
_diffrn_radiation_type MoK\a
_diffrn_radiation_wavelength 0.71073
_diffrn_reflns_av_R_equivalents 0.0314
_diffrn_reflns_av_unetI/netI 0.0331
_diffrn_reflns_Laue_measured_fraction_full 0.996
_diffrn_reflns_Laue_measured_fraction_max 0.997
_diffrn_reflns_limit_h_max 7
_diffrn_reflns_limit_h_min -7
_diffrn_reflns_limit_k_max 9
_diffrn_reflns_limit_k_min -9
_diffrn_reflns_limit_l_max 9
_diffrn_reflns_limit_l_min -9
_diffrn_reflns_number 4817
_diffrn_reflns_point_group_measured_fraction_full 0.996
_diffrn_reflns_point_group_measured_fraction_max 0.997
_diffrn_reflns_theta_full 25.242
_diffrn_reflns_theta_max 26.531
_diffrn_reflns_theta_min 2.864
_diffrn_source 'sealed tube'
_exptl_absorpt_coefficient_mu 0.540
_exptl_absorpt_correction_T_max 0.7454
_exptl_absorpt_correction_T_min 0.6832
_exptl_absorpt_correction_type multi-scan
_exptl_absorpt_process_details SADABS
_exptl_crystal_colour colourless
_exptl_crystal_density_diffrn 1.513
_exptl_crystal_description block
_exptl_crystal_F_000 148
_exptl_crystal_size_max 0.260
_exptl_crystal_size_mid 0.130
_exptl_crystal_size_min 0.070
_refine_diff_density_max 0.429
_refine_diff_density_min -0.222
_refine_diff_density_rms 0.070
_refine_ls_extinction_method none
_refine_ls_goodness_of_fit_ref 1.012
_refine_ls_hydrogen_treatment mixed
_refine_ls_matrix_type full
_refine_ls_number_parameters 85
_refine_ls_number_reflns 1312
_refine_ls_number_restraints 0
_refine_ls_restrained_S_all 1.012
_refine_ls_R_factor_all 0.0472
_refine_ls_R_factor_gt 0.0401
_refine_ls_shift/su_max 0.019
_refine_ls_shift/su_mean 0.002
_refine_ls_structure_factor_coef Fsqd
_refine_ls_weighting_details 'w=1/[\s^2^(Fo^2^)+(0.0873P)^2^+0.4409P] where P=(Fo^2^+2Fc^2^)/3'
_refine_ls_weighting_scheme calc
_refine_ls_wR_factor_gt 0.1391
_refine_ls_wR_factor_ref 0.1447
_reflns_Friedel_coverage 0.000
_reflns_number_gt 1145
_reflns_number_total 1312
_reflns_threshold_expression 'I > 2\s(I)'
_cod_data_source_file jo0c01848_si_005.cif
_cod_data_source_block xr170
_cod_depositor_comments 'Adding full bibliography for 4038748--4038751.cif.'
_cod_database_code 4038750
_shelx_shelxl_version_number 2016/4
_shelx_space_group_comment
;
The symmetry employed for this shelxl refinement is uniquely defined
by the following loop, which should always be used as a source of
symmetry information in preference to the above space-group names.
They are only intended as comments.
;
_shelx_estimated_absorpt_t_min 0.872
_shelx_estimated_absorpt_t_max 0.963

loop_
_space_group_symop_operation_xyz
'x, y, z'
'-x, -y, -z'

loop_
_atom_site_label
_atom_site_type_symbol
_atom_site_fract_x
_atom_site_fract_y
_atom_site_fract_z
_atom_site_U_iso_or_equiv
_atom_site_adp_type
_atom_site_occupancy
_atom_site_site_symmetry_order
_atom_site_calc_flag
_atom_site_refinement_flags_posn
_atom_site_refinement_flags_adp
_atom_site_refinement_flags_occupancy
_atom_site_disorder_assembly
_atom_site_disorder_group
C1 C 0.2884(5) 0.7029(4) 0.1976(4) 0.0206(6) Uani 1 1 d . . . . .
H1 H 0.366368 0.586904 0.198104 0.025 Uiso 1 1 calc R U . . .
C2 C 0.0324(5) 0.6884(5) 0.1888(4) 0.0256(7) Uani 1 1 d . . . . .
H2A H -0.068229 0.761635 0.117995 0.031 Uiso 1 1 calc R U . . .
H2B H -0.043040 0.565654 0.181630 0.031 Uiso 1 1 calc R U . . .
C3 C 0.2100(5) 0.7944(4) 0.3698(4) 0.0195(6) Uani 1 1 d . . . . .
H3 H 0.217647 0.934627 0.409920 0.023 Uiso 1 1 calc R U . . .
C4 C 0.3691(5) 0.8249(4) 0.0976(4) 0.0238(6) Uani 1 1 d . . . . .
H4 H 0.256993 0.917233 0.075154 0.029 Uiso 1 1 calc R U . . .
CL1 Cl 0.18426(12) 0.26242(9) 0.32698(10) 0.0244(3) Uani 1 1 d . . . . .
F1 F 0.5879(3) 0.9166(3) 0.1994(3) 0.0328(5) Uani 1 1 d . . . . .
F2 F 0.3958(3) 0.7140(3) -0.0720(2) 0.0328(5) Uani 1 1 d . . . . .
N1 N 0.2623(4) 0.7049(3) 0.5225(3) 0.0189(5) Uani 1 1 d . . . . .
H1N H 0.412(6) 0.744(5) 0.600(5) 0.022(8) Uiso 1 1 d . . . . .
H3N H 0.233(6) 0.570(5) 0.465(5) 0.027(9) Uiso 1 1 d . . . . .
H2N H 0.162(6) 0.724(5) 0.586(5) 0.027(9) Uiso 1 1 d . . . . .

loop_
_atom_site_aniso_label
_atom_site_aniso_U_11
_atom_site_aniso_U_22
_atom_site_aniso_U_33
_atom_site_aniso_U_23
_atom_site_aniso_U_13
_atom_site_aniso_U_12
C1 0.0232(14) 0.0194(13) 0.0182(13) 0.0043(10) 0.0058(11) 0.0024(11)
C2 0.0201(15) 0.0332(16) 0.0226(14) 0.0100(12) 0.0032(11) 0.0004(12)
C3 0.0203(14) 0.0190(13) 0.0205(13) 0.0062(11) 0.0076(11) 0.0042(10)
C4 0.0254(15) 0.0247(14) 0.0224(14) 0.0062(11) 0.0093(11) 0.0032(11)
CL1 0.0216(4) 0.0207(4) 0.0338(4) 0.0096(3) 0.0111(3) 0.0042(3)
F1 0.0312(10) 0.0323(11) 0.0339(10) 0.0078(8) 0.0112(8) -0.0057(8)
F2 0.0418(11) 0.0366(11) 0.0224(9) 0.0077(8) 0.0147(8) 0.0052(9)
N1 0.0185(13) 0.0209(12) 0.0182(11) 0.0055(9) 0.0072(10) 0.0005(9)

loop_
_atom_type_symbol
_atom_type_description
_atom_type_scat_dispersion_real
_atom_type_scat_dispersion_imag
_atom_type_scat_source
C C 0.0033 0.0016 'International Tables Vol C Tables 4.2.6.8 and 6.1.1.4'
H H 0.0000 0.0000 'International Tables Vol C Tables 4.2.6.8 and 6.1.1.4'
N N 0.0061 0.0033 'International Tables Vol C Tables 4.2.6.8 and 6.1.1.4'
F F 0.0171 0.0103 'International Tables Vol C Tables 4.2.6.8 and 6.1.1.4'
Cl Cl 0.1484 0.1585 'International Tables Vol C Tables 4.2.6.8 and 6.1.1.4'

loop_
_geom_angle_atom_site_label_1
_geom_angle_atom_site_label_2
_geom_angle_atom_site_label_3
_geom_angle
_geom_angle_site_symmetry_1
_geom_angle_site_symmetry_3
_geom_angle_publ_flag
C4 C1 C3 118.3(2) . . ?
C4 C1 C2 117.6(3) . . ?
C3 C1 C2 59.18(18) . . ?
C3 C2 C1 59.62(18) . . ?
N1 C3 C2 116.9(2) . . ?
N1 C3 C1 115.9(2) . . ?
C2 C3 C1 61.19(19) . . ?
F2 C4 F1 104.6(2) . . ?
F2 C4 C1 109.1(2) . . ?
F1 C4 C1 110.8(2) . . ?

loop_
_geom_bond_atom_site_label_1
_geom_bond_atom_site_label_2
_geom_bond_distance
_geom_bond_site_symmetry_2
_geom_bond_publ_flag
C1 C4 1.486(4) . ?
C1 C3 1.499(4) . ?
C1 C2 1.522(4) . ?
C2 C3 1.492(4) . ?
C3 N1 1.474(4) . ?
C4 F2 1.375(3) . ?
C4 F1 1.382(3) . ?
